data_4135325
loop_
_publ_author_name
'Xie, Ming-Sheng'
'Huang, Bin'
'Li, Ning'
'Tian, Yin'
'Wu, Xiao-Xia'
'Deng, Yun'
'Qu, Gui-Rong'
'Guo, Hai-Ming'

_publ_section_title
;
 Rational Design of 2-Substituted DMAP-<i>N</i>-oxides as Acyl Transfer
 Catalysts: Dynamic Kinetic Resolution of Azlactones.
;
_journal_name_full 'Journal of the American Chemical Society'
_journal_paper_doi 10.1021/jacs.0c09075
_journal_year 2020
_chemical_absolute_configuration ad
_chemical_formula_moiety 'C22 H28 N4 O4'
_chemical_formula_sum 'C22 H28 N4 O4'
_chemical_formula_weight 412.48
_space_group_crystal_system orthorhombic
_space_group_IT_number 19
_space_group_name_Hall 'P 2ac 2ab'
_space_group_name_H-M_alt 'P 21 21 21'
_atom_sites_solution_hydrogens geom
_atom_sites_solution_primary iterative
_audit_creation_date 2019-01-04
_audit_creation_method
;
Olex2 1.2
(compiled 2018.05.29 svn.r3508 for OlexSys, GUI svn.r5506)
;
_cell_angle_alpha 90
_cell_angle_beta 90
_cell_angle_gamma 90
_cell_formula_units_Z 4
_cell_length_a 5.49233(5)
_cell_length_b 12.68068(13)
_cell_length_c 30.6855(3)
_cell_measurement_reflns_used 16591
_cell_measurement_temperature 290.8(8)
_cell_measurement_theta_max 71.2300
_cell_measurement_theta_min 4.4970
_cell_volume 2137.14(4)
_computing_cell_refinement 'CrysAlisPro 1.171.39.46e (Rigaku OD, 2018)'
_computing_data_collection 'CrysAlisPro 1.171.39.46e (Rigaku OD, 2018)'
_computing_data_reduction 'CrysAlisPro 1.171.39.46e (Rigaku OD, 2018)'
_computing_molecular_graphics 'Olex2 (Dolomanov et al., 2009)'
_computing_publication_material 'Olex2 (Dolomanov et al., 2009)'
_computing_structure_refinement 'ShelXL (Sheldrick, 2015)'
_computing_structure_solution 'olex2.solve (Bourhis et al., 2015)'
_diffrn_ambient_environment air
_diffrn_ambient_temperature 290.8(8)
_diffrn_detector 'CCD plate'
_diffrn_detector_area_resol_mean 8.0528
_diffrn_detector_type EosS2
_diffrn_measured_fraction_theta_full 1.000
_diffrn_measured_fraction_theta_max 0.999
_diffrn_measurement_details
;
List of Runs (angles in degrees, time in seconds):

  # Type    Start    End  Width  t~exp~   \w     \q     \k     \f   Frames
--------------------------------------------------------------------------
  1  \w    -52.00  32.00   1.00    1.80    --  -35.37  57.00-120.00   84
  2  \w      1.00  74.00   1.00    1.80    --   35.37 -99.00  60.00   73
  3  \w    -34.00  54.00   1.00    1.80    --   35.37 -38.00 120.00   88
  4  \w     19.00 103.00   1.00    1.80    --   35.37  57.00  90.00   84
  5  \w    100.00 176.00   1.00    9.00    --  106.50 111.00   0.00   76
  6  \w     57.00 151.00   1.00    9.00    --  106.50 178.00 150.00   94
  7  \w     88.00 173.00   1.00    9.00    --  106.50  61.00 120.00   85
  8  \w     85.00 176.00   1.00    9.00    --  106.50  30.00-120.00   91
  9  \w     37.00 109.00   1.00    9.00    --  106.50 -95.00-150.00   72
 10  \w     40.00 125.00   1.00    9.00    --  106.50 -61.00 -30.00   85
 11  \w     40.00 125.00   1.00    9.00    --  106.50 -61.00  60.00   85
 12  \w    -54.00  34.00   1.00    1.80    --  -35.37  38.00   0.00   88
 13  \w     19.00 103.00   1.00    1.80    --   35.37  57.00  30.00   84
 14  \w     19.00 103.00   1.00    1.80    --   35.37  57.00-150.00   84
 15  \w      9.00 103.00   1.00    1.80    --   35.37  77.00 -90.00   94
 16  \w     37.00 112.00   1.00    9.00    --  106.50-111.00 120.00   75
 17  \w     89.00 175.00   1.00    9.00    --  106.50  45.00-180.00   86
 18  \w     68.00 178.00   1.00    9.00    --  106.50  15.00   0.00  110
 19  \w     89.00 175.00   1.00    9.00    --  106.50  45.00  30.00   86
 20  \w     80.00 174.00   1.00    9.00    --  106.50  77.00  60.00   94
 21  \w     80.00 174.00   1.00    9.00    --  106.50  77.00  90.00   94
 22  \w     37.00 109.00   1.00    9.00    --  106.50 -95.00 -30.00   72
 23  \w     88.00 173.00   1.00    9.00    --  106.50  61.00 -90.00   85
 24  \w    -32.00  52.00   1.00    1.80    --   35.37 -57.00  60.00   84
 25  \w     19.00 103.00   1.00    1.80    --   35.37  57.00-120.00   84
 26  \w     19.00 103.00   1.00    1.80    --   35.37  57.00 150.00   84
 27  \w     23.00  89.00   1.00    1.80    --   35.37-125.00 -60.00   66
 28  \w     80.00 174.00   1.00    9.00    --  106.50  77.00-150.00   94
 29  \w     89.00 175.00   1.00    9.00    --  106.50  45.00 150.00   86
 30  \w     80.00 174.00   1.00    9.00    --  106.50  77.00  30.00   94
 31  \w     80.00 174.00   1.00    9.00    --  106.50  77.00-180.00   94
 32  \w     80.00 174.00   1.00    9.00    --  106.50  77.00 -30.00   94
 33  \w     88.00 173.00   1.00    9.00    --  106.50  61.00   0.00   85
 34  \w     80.00 174.00   1.00    9.00    --  106.50  77.00 -60.00   94
 35  \w     88.00 173.00   1.00    9.00    --  106.50  61.00-120.00   85
 36  \w      9.00 103.00   1.00    1.80    --   35.37  77.00 -30.00   94
 37  \w      9.00 103.00   1.00    1.80    --   35.37  77.00  90.00   94
 38  \w      9.00 103.00   1.00    1.80    --   35.37  77.00-150.00   94
 39  \w     23.00  89.00   1.00    1.80    --   35.37-125.00-180.00   66
 40  \w     88.00 173.00   1.00    9.00    --  106.50  61.00 150.00   85
 41  \w     80.00 174.00   1.00    9.00    --  106.50  77.00-101.00   94
;
_diffrn_measurement_device 'four-circle diffractometer'
_diffrn_measurement_device_type 'SuperNova, Dual, Cu at home/near, EosS2'
_diffrn_measurement_method '\w scans'
_diffrn_orient_matrix_type 'CrysAlisPro convention (1999,Acta A55,543-557)'
_diffrn_orient_matrix_UB_11 0.2260419000
_diffrn_orient_matrix_UB_12 0.0588367000
_diffrn_orient_matrix_UB_13 -0.0171250000
_diffrn_orient_matrix_UB_21 0.0630253000
_diffrn_orient_matrix_UB_22 0.0343374000
_diffrn_orient_matrix_UB_23 0.0468266000
_diffrn_orient_matrix_UB_31 0.1536753000
_diffrn_orient_matrix_UB_32 -0.1005537000
_diffrn_orient_matrix_UB_33 0.0059687000
_diffrn_radiation_monochromator mirror
_diffrn_radiation_probe x-ray
_diffrn_radiation_type CuK\a
_diffrn_radiation_wavelength 1.54184
_diffrn_reflns_av_R_equivalents 0.0354
_diffrn_reflns_av_unetI/netI 0.0187
_diffrn_reflns_Laue_measured_fraction_full 1.000
_diffrn_reflns_Laue_measured_fraction_max 0.999
_diffrn_reflns_limit_h_max 6
_diffrn_reflns_limit_h_min -6
_diffrn_reflns_limit_k_max 15
_diffrn_reflns_limit_k_min -15
_diffrn_reflns_limit_l_max 37
_diffrn_reflns_limit_l_min -37
_diffrn_reflns_number 35807
_diffrn_reflns_point_group_measured_fraction_full 1.000
_diffrn_reflns_point_group_measured_fraction_max 0.997
_diffrn_reflns_theta_full 67.684
_diffrn_reflns_theta_max 71.313
_diffrn_reflns_theta_min 3.772
_diffrn_source 'micro-focus sealed X-ray tube'
_diffrn_source_type 'SuperNova (Cu) X-ray Source'
_exptl_absorpt_coefficient_mu 0.731
_exptl_absorpt_correction_T_max 1.00000
_exptl_absorpt_correction_T_min 0.72707
_exptl_absorpt_correction_type multi-scan
_exptl_absorpt_process_details
;
CrysAlisPro 1.171.39.46e (Rigaku Oxford Diffraction, 2018)
Empirical absorption correction using spherical harmonics,
 implemented in SCALE3 ABSPACK scaling algorithm.
;
_exptl_crystal_colour 'clear light orange'
_exptl_crystal_colour_lustre clear
_exptl_crystal_colour_modifier light
_exptl_crystal_colour_primary orange
_exptl_crystal_density_diffrn 1.282
_exptl_crystal_description 'rect. Prism'
_exptl_crystal_F_000 880
_exptl_crystal_size_max 0.15
_exptl_crystal_size_mid 0.08
_exptl_crystal_size_min 0.05
_refine_diff_density_max 0.214
_refine_diff_density_min -0.250
_refine_diff_density_rms 0.056
_refine_ls_abs_structure_details
;
 Flack x determined using 1593 quotients [(I+)-(I-)]/[(I+)+(I-)]
 (Parsons, Flack and Wagner, Acta Cryst. B69 (2013) 249-259).
;
_refine_ls_abs_structure_Flack 0.04(8)
_refine_ls_extinction_method none
_refine_ls_goodness_of_fit_ref 1.067
_refine_ls_hydrogen_treatment constr
_refine_ls_matrix_type full
_refine_ls_number_parameters 275
_refine_ls_number_reflns 4141
_refine_ls_number_restraints 0
_refine_ls_restrained_S_all 1.067
_refine_ls_R_factor_all 0.0449
_refine_ls_R_factor_gt 0.0418
_refine_ls_shift/su_max 0.001
_refine_ls_shift/su_mean 0.000
_refine_ls_structure_factor_coef Fsqd
_refine_ls_weighting_details 'w=1/[\s^2^(Fo^2^)+(0.0739P)^2^+0.1640P] where P=(Fo^2^+2Fc^2^)/3'
_refine_ls_weighting_scheme calc
_refine_ls_wR_factor_gt 0.1110
_refine_ls_wR_factor_ref 0.1120
_reflns_Friedel_coverage 0.705
_reflns_Friedel_fraction_full 1.000
_reflns_Friedel_fraction_max 0.995
_reflns_number_gt 4006
_reflns_number_total 4141
_reflns_threshold_expression 'I > 2\s(I)'
_cod_data_source_file ja0c09075_si_003.cif
_cod_data_source_block ln-20190102
_cod_database_code 4135325
_shelx_shelxl_version_number 2018/3
_chemical_oxdiff_formula 'C1 H1 O1 N1'
_shelx_space_group_comment
;
The symmetry employed for this shelxl refinement is uniquely defined
by the following loop, which should always be used as a source of
symmetry information in preference to the above space-group names.
They are only intended as comments.
;
_shelx_estimated_absorpt_t_max 0.964
_shelx_estimated_absorpt_t_min 0.898
_reflns_odcompleteness_completeness 99.91
_reflns_odcompleteness_iscentric 1
_reflns_odcompleteness_theta 66.97
_olex2_refinement_description
;
1. Fixed Uiso
 At 1.2 times of:
  All C(H) groups, All C(H,H) groups, All N(H) groups
 At 1.5 times of:
  All C(H,H,H) groups
2.a Ternary CH refined with riding coordinates:
 C28(H28), C11(H11), C25(H25)
2.b Secondary CH2 refined with riding coordinates:
 C8(H8A,H8B), C10(H10A,H10B), C9(H9A,H9B)
2.c Aromatic/amide H refined with riding coordinates:
 N14(H14), C5(H5), C23(H23), C2(H2), C22(H22), C3(H3), C21(H21)
2.d Idealised Me refined as rotating group:
 C30(H30A,H30B,H30C), C29(H29A,H29B,H29C), C27(H27A,H27B,H27C), C26(H26A,H26B,
 H26C)
;
_olex2_submission_special_instructions 'No special instructions were received'
_oxdiff_exptl_absorpt_empirical_details
;
Empirical correction (ABSPACK) includes:
- Absorption correction using spherical harmonics
- Frame scaling
;
_oxdiff_exptl_absorpt_empirical_full_max 1.778
_oxdiff_exptl_absorpt_empirical_full_min 0.585

loop_
_space_group_symop_operation_xyz
'x, y, z'
'-x+1/2, -y, z+1/2'
'-x, y+1/2, -z+1/2'
'x+1/2, -y+1/2, -z'

loop_
_atom_site_label
_atom_site_type_symbol
_atom_site_fract_x
_atom_site_fract_y
_atom_site_fract_z
_atom_site_U_iso_or_equiv
_atom_site_adp_type
_atom_site_occupancy
_atom_site_site_symmetry_order
_atom_site_calc_flag
_atom_site_refinement_flags_posn
_atom_site_refinement_flags_adp
_atom_site_refinement_flags_occupancy
_atom_site_disorder_assembly
_atom_site_disorder_group
O13 O 0.6225(3) 0.54601(15) 0.64074(6) 0.0544(4) Uani 1 1 d . . . . .
O18 O 0.9781(4) 0.72202(15) 0.59382(5) 0.0611(5) Uani 1 1 d . . . . .
N7 N 0.9880(3) 0.66708(14) 0.67780(5) 0.0419(4) Uani 1 1 d . . . . .
N14 N 0.8798(3) 0.45592(14) 0.59761(6) 0.0423(4) Uani 1 1 d . . . . .
H14 H 1.028472 0.446160 0.589776 0.051 Uiso 1 1 calc R . . . .
N1 N 0.8192(4) 0.76400(15) 0.61973(6) 0.0463(4) Uani 1 1 d . . . . .
O17 O 0.3313(5) 0.8953(2) 0.74062(7) 0.0864(7) Uani 1 1 d . . . . .
N15 N 0.3223(5) 0.91405(19) 0.70194(8) 0.0662(6) Uani 1 1 d . . . . .
C12 C 0.8290(3) 0.52478(16) 0.62993(6) 0.0385(4) Uani 1 1 d . . . . .
C6 C 0.8208(4) 0.73814(16) 0.66375(6) 0.0401(4) Uani 1 1 d . . . . .
C19 C 0.6880(4) 0.39870(17) 0.57616(7) 0.0427(4) Uani 1 1 d . . . . .
C5 C 0.6589(4) 0.79148(17) 0.69065(7) 0.0454(5) Uani 1 1 d . . . . .
H5 H 0.661730 0.779733 0.720562 0.054 Uiso 1 1 calc R . . . .
C24 C 0.5607(4) 0.44685(18) 0.54201(7) 0.0436(5) Uani 1 1 d . . . . .
C28 C 0.6260(4) 0.55513(18) 0.52458(7) 0.0489(5) Uani 1 1 d . . . . .
H28 H 0.760406 0.582709 0.542224 0.059 Uiso 1 1 calc R . . . .
C11 C 1.0497(3) 0.56908(17) 0.65362(6) 0.0393(4) Uani 1 1 d . . . . .
H11 H 1.183120 0.582065 0.633093 0.047 Uiso 1 1 calc R . . . .
C4 C 0.4944(4) 0.86160(18) 0.67325(8) 0.0488(5) Uani 1 1 d . . . . .
C23 C 0.3688(4) 0.3907(2) 0.52319(7) 0.0503(5) Uani 1 1 d . . . . .
H23 H 0.281827 0.421076 0.500409 0.060 Uiso 1 1 calc R . . . .
C8 C 1.0117(5) 0.6496(2) 0.72491(7) 0.0513(5) Uani 1 1 d . . . . .
H8A H 0.858751 0.626533 0.737537 0.062 Uiso 1 1 calc R . . . .
H8B H 1.065692 0.713021 0.739698 0.062 Uiso 1 1 calc R . . . .
C10 C 1.1313(4) 0.49256(19) 0.68971(8) 0.0494(5) Uani 1 1 d . . . . .
H10A H 0.999297 0.445843 0.697979 0.059 Uiso 1 1 calc R . . . .
H10B H 1.268634 0.450420 0.680140 0.059 Uiso 1 1 calc R . . . .
C20 C 0.6293(5) 0.2979(2) 0.59054(8) 0.0548(5) Uani 1 1 d . . . . .
O16 O 0.1712(6) 0.9724(3) 0.68575(10) 0.1158(11) Uani 1 1 d . . . . .
C9 C 1.2028(5) 0.5634(2) 0.72739(8) 0.0565(6) Uani 1 1 d . . . . .
H9A H 1.365366 0.591784 0.723500 0.068 Uiso 1 1 calc R . . . .
H9B H 1.194868 0.526124 0.754950 0.068 Uiso 1 1 calc R . . . .
C2 C 0.6498(5) 0.8310(2) 0.60330(7) 0.0572(6) Uani 1 1 d . . . . .
H2 H 0.646628 0.843019 0.573409 0.069 Uiso 1 1 calc R . . . .
C22 C 0.3051(5) 0.2916(2) 0.53750(8) 0.0565(6) Uani 1 1 d . . . . .
H22 H 0.174781 0.256087 0.524868 0.068 Uiso 1 1 calc R . . . .
C3 C 0.4844(5) 0.8811(2) 0.62897(9) 0.0582(6) Uani 1 1 d . . . . .
H3 H 0.369186 0.926732 0.617209 0.070 Uiso 1 1 calc R . . . .
C21 C 0.4362(5) 0.2454(2) 0.57071(9) 0.0612(6) Uani 1 1 d . . . . .
H21 H 0.394833 0.178014 0.580054 0.073 Uiso 1 1 calc R . . . .
C30 C 0.7136(6) 0.5483(2) 0.47742(9) 0.0704(7) Uani 1 1 d . . . . .
H30A H 0.853445 0.503013 0.475862 0.106 Uiso 1 1 calc GR . . . .
H30B H 0.756531 0.617415 0.467255 0.106 Uiso 1 1 calc GR . . . .
H30C H 0.585913 0.520092 0.459515 0.106 Uiso 1 1 calc GR . . . .
C29 C 0.4148(6) 0.6321(2) 0.52810(11) 0.0760(9) Uani 1 1 d . . . . .
H29A H 0.278575 0.605603 0.511852 0.114 Uiso 1 1 calc GR . . . .
H29B H 0.463007 0.699272 0.516536 0.114 Uiso 1 1 calc GR . . . .
H29C H 0.369552 0.640027 0.558139 0.114 Uiso 1 1 calc GR . . . .
C25 C 0.7655(7) 0.2448(2) 0.62749(11) 0.0763(9) Uani 1 1 d . . . . .
H25 H 0.909555 0.287462 0.634183 0.092 Uiso 1 1 calc R . . . .
C27 C 0.8505(9) 0.1344(3) 0.61548(16) 0.0999(12) Uani 1 1 d . . . . .
H27A H 0.711519 0.089857 0.610862 0.150 Uiso 1 1 calc GR . . . .
H27B H 0.947791 0.106233 0.638715 0.150 Uiso 1 1 calc GR . . . .
H27C H 0.945767 0.137420 0.589280 0.150 Uiso 1 1 calc GR . . . .
C26 C 0.6070(12) 0.2413(5) 0.66769(11) 0.136(2) Uani 1 1 d . . . . .
H26A H 0.561731 0.311710 0.675806 0.204 Uiso 1 1 calc GR . . . .
H26B H 0.695531 0.209008 0.691144 0.204 Uiso 1 1 calc GR . . . .
H26C H 0.463130 0.200847 0.661676 0.204 Uiso 1 1 calc GR . . . .

loop_
_atom_site_aniso_label
_atom_site_aniso_U_11
_atom_site_aniso_U_22
_atom_site_aniso_U_33
_atom_site_aniso_U_23
_atom_site_aniso_U_13
_atom_site_aniso_U_12
O13 0.0298(7) 0.0661(10) 0.0671(9) -0.0196(8) 0.0045(6) -0.0009(7)
O18 0.0701(11) 0.0632(11) 0.0500(8) 0.0086(8) 0.0184(8) 0.0098(9)
N7 0.0406(9) 0.0450(9) 0.0401(8) 0.0002(7) -0.0032(7) -0.0038(7)
N14 0.0332(7) 0.0446(9) 0.0491(9) -0.0056(7) 0.0017(7) 0.0021(7)
N1 0.0525(10) 0.0446(9) 0.0417(8) 0.0035(7) 0.0052(8) -0.0004(8)
O17 0.0980(17) 0.0926(16) 0.0687(12) -0.0055(11) 0.0240(12) 0.0287(14)
N15 0.0680(15) 0.0569(13) 0.0737(14) -0.0045(11) 0.0110(11) 0.0118(12)
C12 0.0322(9) 0.0391(9) 0.0442(9) 0.0002(8) 0.0011(7) -0.0009(7)
C6 0.0410(10) 0.0373(9) 0.0419(9) 0.0006(7) -0.0026(8) -0.0077(8)
C19 0.0399(10) 0.0430(11) 0.0452(10) -0.0077(8) -0.0003(8) 0.0024(8)
C5 0.0518(11) 0.0417(11) 0.0427(9) -0.0028(8) -0.0010(9) -0.0035(9)
C24 0.0428(10) 0.0473(11) 0.0408(9) -0.0064(8) 0.0032(8) 0.0027(9)
C28 0.0538(12) 0.0481(12) 0.0449(10) -0.0008(9) -0.0016(9) 0.0001(10)
C11 0.0297(9) 0.0441(10) 0.0439(9) 0.0025(8) 0.0016(7) -0.0005(7)
C4 0.0483(11) 0.0410(10) 0.0570(12) -0.0030(9) 0.0013(10) 0.0004(9)
C23 0.0482(11) 0.0590(13) 0.0436(10) -0.0048(9) -0.0054(9) 0.0019(10)
C8 0.0563(12) 0.0564(13) 0.0413(10) -0.0010(9) -0.0098(10) -0.0010(11)
C10 0.0405(10) 0.0516(12) 0.0562(11) 0.0087(9) -0.0025(9) 0.0031(9)
C20 0.0609(13) 0.0451(12) 0.0584(12) -0.0004(10) -0.0108(11) -0.0007(10)
O16 0.120(2) 0.122(2) 0.1053(19) 0.0130(17) 0.0182(16) 0.078(2)
C9 0.0481(12) 0.0668(15) 0.0545(12) 0.0082(11) -0.0144(10) -0.0016(11)
C2 0.0713(15) 0.0534(13) 0.0470(11) 0.0099(10) -0.0022(11) 0.0068(12)
C22 0.0533(13) 0.0610(14) 0.0550(12) -0.0115(10) -0.0058(10) -0.0089(11)
C3 0.0630(14) 0.0501(12) 0.0614(13) 0.0065(10) -0.0082(12) 0.0101(11)
C21 0.0685(16) 0.0468(13) 0.0683(15) -0.0002(11) -0.0079(12) -0.0133(12)
C30 0.0801(18) 0.0691(17) 0.0620(14) -0.0004(13) 0.0214(14) -0.0088(15)
C29 0.084(2) 0.0575(16) 0.086(2) 0.0081(15) 0.0209(16) 0.0170(15)
C25 0.090(2) 0.0538(15) 0.0848(19) 0.0138(14) -0.0339(17) -0.0069(14)
C27 0.101(3) 0.067(2) 0.131(3) 0.018(2) -0.015(3) 0.018(2)
C26 0.187(6) 0.161(5) 0.0598(18) 0.007(2) -0.021(3) 0.085(4)

loop_
_atom_type_symbol
_atom_type_description
_atom_type_scat_dispersion_real
_atom_type_scat_dispersion_imag
_atom_type_scat_source
C C 0.0181 0.0091 'International Tables Vol C Tables 4.2.6.8 and 6.1.1.4'
H H 0.0000 0.0000 'International Tables Vol C Tables 4.2.6.8 and 6.1.1.4'
N N 0.0311 0.0180 'International Tables Vol C Tables 4.2.6.8 and 6.1.1.4'
O O 0.0492 0.0322 'International Tables Vol C Tables 4.2.6.8 and 6.1.1.4'

loop_
_geom_angle_atom_site_label_1
_geom_angle_atom_site_label_2
_geom_angle_atom_site_label_3
_geom_angle
_geom_angle_site_symmetry_1
_geom_angle_site_symmetry_3
_geom_angle_publ_flag
C6 N7 C11 123.42(16) . . ?
C6 N7 C8 118.22(18) . . ?
C8 N7 C11 110.18(17) . . ?
C12 N14 H14 119.6 . . ?
C12 N14 C19 120.71(16) . . ?
C19 N14 H14 119.6 . . ?
O18 N1 C6 119.71(18) . . ?
O18 N1 C2 119.42(18) . . ?
C2 N1 C6 120.86(19) . . ?
O17 N15 C4 118.5(2) . . ?
O17 N15 O16 123.2(3) . . ?
O16 N15 C4 118.3(3) . . ?
O13 C12 N14 122.55(19) . . ?
O13 C12 C11 122.21(19) . . ?
N14 C12 C11 115.15(17) . . ?
N7 C6 N1 117.99(18) . . ?
N7 C6 C5 124.60(18) . . ?
C5 C6 N1 117.30(19) . . ?
C24 C19 N14 119.2(2) . . ?
C20 C19 N14 119.2(2) . . ?
C20 C19 C24 121.5(2) . . ?
C6 C5 H5 119.9 . . ?
C4 C5 C6 120.3(2) . . ?
C4 C5 H5 119.9 . . ?
C19 C24 C28 122.7(2) . . ?
C23 C24 C19 117.7(2) . . ?
C23 C24 C28 119.6(2) . . ?
C24 C28 H28 107.8 . . ?
C24 C28 C30 110.9(2) . . ?
C24 C28 C29 112.1(2) . . ?
C30 C28 H28 107.8 . . ?
C29 C28 H28 107.8 . . ?
C29 C28 C30 110.1(2) . . ?
N7 C11 C12 111.45(16) . . ?
N7 C11 H11 110.5 . . ?
N7 C11 C10 103.54(16) . . ?
C12 C11 H11 110.5 . . ?
C12 C11 C10 110.06(18) . . ?
C10 C11 H11 110.5 . . ?
C5 C4 N15 119.2(2) . . ?
C5 C4 C3 121.6(2) . . ?
C3 C4 N15 119.2(2) . . ?
C24 C23 H23 119.2 . . ?
C22 C23 C24 121.7(2) . . ?
C22 C23 H23 119.2 . . ?
N7 C8 H8A 111.2 . . ?
N7 C8 H8B 111.2 . . ?
N7 C8 C9 102.67(19) . . ?
H8A C8 H8B 109.1 . . ?
C9 C8 H8A 111.2 . . ?
C9 C8 H8B 111.2 . . ?
C11 C10 H10A 110.9 . . ?
C11 C10 H10B 110.9 . . ?
H10A C10 H10B 108.9 . . ?
C9 C10 C11 104.50(19) . . ?
C9 C10 H10A 110.9 . . ?
C9 C10 H10B 110.9 . . ?
C19 C20 C21 118.5(2) . . ?
C19 C20 C25 122.1(2) . . ?
C21 C20 C25 119.4(2) . . ?
C8 C9 H9A 111.4 . . ?
C8 C9 H9B 111.4 . . ?
C10 C9 C8 102.09(18) . . ?
C10 C9 H9A 111.4 . . ?
C10 C9 H9B 111.4 . . ?
H9A C9 H9B 109.2 . . ?
N1 C2 H2 118.8 . . ?
N1 C2 C3 122.4(2) . . ?
C3 C2 H2 118.8 . . ?
C23 C22 H22 120.3 . . ?
C23 C22 C21 119.4(2) . . ?
C21 C22 H22 120.3 . . ?
C4 C3 H3 121.3 . . ?
C2 C3 C4 117.3(2) . . ?
C2 C3 H3 121.3 . . ?
C20 C21 H21 119.4 . . ?
C22 C21 C20 121.2(2) . . ?
C22 C21 H21 119.4 . . ?
C28 C30 H30A 109.5 . . ?
C28 C30 H30B 109.5 . . ?
C28 C30 H30C 109.5 . . ?
H30A C30 H30B 109.5 . . ?
H30A C30 H30C 109.5 . . ?
H30B C30 H30C 109.5 . . ?
C28 C29 H29A 109.5 . . ?
C28 C29 H29B 109.5 . . ?
C28 C29 H29C 109.5 . . ?
H29A C29 H29B 109.5 . . ?
H29A C29 H29C 109.5 . . ?
H29B C29 H29C 109.5 . . ?
C20 C25 H25 108.1 . . ?
C20 C25 C27 112.2(3) . . ?
C27 C25 H25 108.1 . . ?
C26 C25 C20 109.9(3) . . ?
C26 C25 H25 108.1 . . ?
C26 C25 C27 110.3(3) . . ?
C25 C27 H27A 109.5 . . ?
C25 C27 H27B 109.5 . . ?
C25 C27 H27C 109.5 . . ?
H27A C27 H27B 109.5 . . ?
H27A C27 H27C 109.5 . . ?
H27B C27 H27C 109.5 . . ?
C25 C26 H26A 109.5 . . ?
C25 C26 H26B 109.5 . . ?
C25 C26 H26C 109.5 . . ?
H26A C26 H26B 109.5 . . ?
H26A C26 H26C 109.5 . . ?
H26B C26 H26C 109.5 . . ?

loop_
_geom_bond_atom_site_label_1
_geom_bond_atom_site_label_2
_geom_bond_distance
_geom_bond_site_symmetry_2
_geom_bond_publ_flag
O13 C12 1.212(3) . ?
O18 N1 1.295(3) . ?
N7 C6 1.357(3) . ?
N7 C11 1.486(3) . ?
N7 C8 1.468(3) . ?
N14 H14 0.8600 . ?
N14 C12 1.350(3) . ?
N14 C19 1.439(3) . ?
N1 C6 1.390(3) . ?
N1 C2 1.357(3) . ?
O17 N15 1.212(3) . ?
N15 C4 1.453(3) . ?
N15 O16 1.218(3) . ?
C12 C11 1.521(3) . ?
C6 C5 1.389(3) . ?
C19 C24 1.400(3) . ?
C19 C20 1.390(3) . ?
C5 H5 0.9300 . ?
C5 C4 1.375(3) . ?
C24 C28 1.517(3) . ?
C24 C23 1.397(3) . ?
C28 H28 0.9800 . ?
C28 C30 1.527(3) . ?
C28 C29 1.520(4) . ?
C11 H11 0.9800 . ?
C11 C10 1.539(3) . ?
C4 C3 1.382(4) . ?
C23 H23 0.9300 . ?
C23 C22 1.377(4) . ?
C8 H8A 0.9700 . ?
C8 H8B 0.9700 . ?
C8 C9 1.517(4) . ?
C10 H10A 0.9700 . ?
C10 H10B 0.9700 . ?
C10 C9 1.516(4) . ?
C20 C21 1.392(4) . ?
C20 C25 1.516(4) . ?
C9 H9A 0.9700 . ?
C9 H9B 0.9700 . ?
C2 H2 0.9300 . ?
C2 C3 1.360(4) . ?
C22 H22 0.9300 . ?
C22 C21 1.378(4) . ?
C3 H3 0.9300 . ?
C21 H21 0.9300 . ?
C30 H30A 0.9600 . ?
C30 H30B 0.9600 . ?
C30 H30C 0.9600 . ?
C29 H29A 0.9600 . ?
C29 H29B 0.9600 . ?
C29 H29C 0.9600 . ?
C25 H25 0.9800 . ?
C25 C27 1.522(5) . ?
C25 C26 1.510(6) . ?
C27 H27A 0.9600 . ?
C27 H27B 0.9600 . ?
C27 H27C 0.9600 . ?
C26 H26A 0.9600 . ?
C26 H26B 0.9600 . ?
C26 H26C 0.9600 . ?

loop_
_geom_torsion_atom_site_label_1
_geom_torsion_atom_site_label_2
_geom_torsion_atom_site_label_3
_geom_torsion_atom_site_label_4
_geom_torsion
_geom_torsion_site_symmetry_1
_geom_torsion_site_symmetry_2
_geom_torsion_site_symmetry_3
_geom_torsion_site_symmetry_4
_geom_torsion_publ_flag
O13 C12 C11 N7 -21.9(3) . . . . ?
O13 C12 C11 C10 92.3(3) . . . . ?
O18 N1 C6 N7 -1.4(3) . . . . ?
O18 N1 C6 C5 175.2(2) . . . . ?
O18 N1 C2 C3 -177.2(2) . . . . ?
N7 C6 C5 C4 -179.5(2) . . . . ?
N7 C11 C10 C9 -21.5(2) . . . . ?
N7 C8 C9 C10 -40.1(2) . . . . ?
N14 C12 C11 N7 161.47(17) . . . . ?
N14 C12 C11 C10 -84.2(2) . . . . ?
N14 C19 C24 C28 3.8(3) . . . . ?
N14 C19 C24 C23 -177.30(17) . . . . ?
N14 C19 C20 C21 177.2(2) . . . . ?
N14 C19 C20 C25 -1.6(4) . . . . ?
N1 C6 C5 C4 4.2(3) . . . . ?
N1 C2 C3 C4 0.1(4) . . . . ?
O17 N15 C4 C5 1.0(4) . . . . ?
O17 N15 C4 C3 179.2(3) . . . . ?
N15 C4 C3 C2 179.6(2) . . . . ?
C12 N14 C19 C24 83.5(3) . . . . ?
C12 N14 C19 C20 -94.9(3) . . . . ?
C12 C11 C10 C9 -140.71(18) . . . . ?
C6 N7 C11 C12 -33.5(3) . . . . ?
C6 N7 C11 C10 -151.81(19) . . . . ?
C6 N7 C8 C9 177.43(18) . . . . ?
C6 N1 C2 C3 4.3(4) . . . . ?
C6 C5 C4 N15 178.2(2) . . . . ?
C6 C5 C4 C3 0.1(4) . . . . ?
C19 N14 C12 O13 -4.1(3) . . . . ?
C19 N14 C12 C11 172.48(18) . . . . ?
C19 C24 C28 C30 115.1(3) . . . . ?
C19 C24 C28 C29 -121.3(3) . . . . ?
C19 C24 C23 C22 0.1(3) . . . . ?
C19 C20 C21 C22 0.1(4) . . . . ?
C19 C20 C25 C27 -129.3(3) . . . . ?
C19 C20 C25 C26 107.5(4) . . . . ?
C5 C4 C3 C2 -2.3(4) . . . . ?
C24 C19 C20 C21 -1.2(4) . . . . ?
C24 C19 C20 C25 -180.0(3) . . . . ?
C24 C23 C22 C21 -1.2(4) . . . . ?
C28 C24 C23 C22 179.1(2) . . . . ?
C11 N7 C6 N1 -42.3(3) . . . . ?
C11 N7 C6 C5 141.4(2) . . . . ?
C11 N7 C8 C9 27.8(2) . . . . ?
C11 C10 C9 C8 38.2(2) . . . . ?
C23 C24 C28 C30 -63.7(3) . . . . ?
C23 C24 C28 C29 59.8(3) . . . . ?
C23 C22 C21 C20 1.1(4) . . . . ?
C8 N7 C6 N1 172.28(19) . . . . ?
C8 N7 C6 C5 -4.0(3) . . . . ?
C8 N7 C11 C12 114.26(19) . . . . ?
C8 N7 C11 C10 -4.0(2) . . . . ?
C20 C19 C24 C28 -177.9(2) . . . . ?
C20 C19 C24 C23 1.1(3) . . . . ?
O16 N15 C4 C5 -176.9(3) . . . . ?
O16 N15 C4 C3 1.3(4) . . . . ?
C2 N1 C6 N7 177.1(2) . . . . ?
C2 N1 C6 C5 -6.3(3) . . . . ?
C21 C20 C25 C27 51.9(4) . . . . ?
C21 C20 C25 C26 -71.3(4) . . . . ?
C25 C20 C21 C22 178.9(3) . . . . ?
